data_2237221
loop_
_publ_author_name
'Wei, Hongyang'
'Zhang, Jinfang'
'Zhang, Chi'

_publ_section_title
;
 <i>catena</i>-Poly[[tetrakis(hexamethylphosphoramide-\k<i>O</i>)bis(nitrato-\k^2^<i>O</i>,<i>O</i>')erbium(III)]
 [silver(I)-di-\m-sulfido-tungstate(VI)-di-\m-sulfido]]
;
_journal_coeditor_code RZ5031
_journal_issue 1
_journal_name_full 'Acta Crystallographica Section E'
_journal_page_first m43
_journal_page_last m44
_journal_paper_doi 10.1107/S1600536812049987
_journal_volume 69
_journal_year 2013
_chemical_formula_iupac '[Er (N O3)2 (C6 H18 N3 O1 P1)4] [Ag W S4]'
_chemical_formula_moiety 'C24 H72 Er N14 O10 P4 +, Ag S4 W -'
_chemical_formula_sum 'C24 H72 Ag Er N14 O10 P4 S4 W'
_chemical_formula_weight 1428.09
_chemical_name_systematic
;
<i>catena</i>-Poly[[tetrakis(hexamethylphosphoramide-\k<i>O</i>)bis(nitrato-
\k^2^<i>O</i>,<i>O</i>')erbium(III)]
[silver(I)-di-\m-sulfido-tungstate(VI)-di-\m-sulfido]]
;
_space_group_IT_number 14
_symmetry_cell_setting monoclinic
_symmetry_space_group_name_Hall '-P 2ybc'
_symmetry_space_group_name_H-M 'P 1 21/c 1'
_atom_sites_solution_hydrogens geom
_atom_sites_solution_primary direct
_atom_sites_solution_secondary difmap
_audit_creation_method 'SHELXTL (Sheldrick, 2008)'
_cell_angle_alpha 90.00
_cell_angle_beta 90.83(3)
_cell_angle_gamma 90.00
_cell_formula_units_Z 4
_cell_length_a 15.763(3)
_cell_length_b 29.579(6)
_cell_length_c 11.368(2)
_cell_measurement_reflns_used 16527
_cell_measurement_temperature 150(2)
_cell_measurement_theta_max 29.1051
_cell_measurement_theta_min 3.2408
_cell_volume 5299.8(17)
_computing_cell_refinement 'CrystalClear (Rigaku, 2008)'
_computing_data_collection 'CrystalClear (Rigaku, 2008)'
_computing_data_reduction 'CrystalClear (Rigaku, 2008)'
_computing_molecular_graphics 'SHELXTL (Sheldrick, 2008)'
_computing_publication_material 'SHELXTL (Sheldrick, 2008)'
_computing_structure_refinement 'SHELXTL (Sheldrick, 2008)'
_computing_structure_solution 'SHELXTL (Sheldrick, 2008)'
_diffrn_ambient_temperature 150(2)
_diffrn_measured_fraction_theta_full 0.988
_diffrn_measured_fraction_theta_max 0.988
_diffrn_measurement_device_type 'Rigaku Saturn724+'
_diffrn_measurement_method \w
_diffrn_radiation_monochromator graphite
_diffrn_radiation_source 'fine-focus sealed tube'
_diffrn_radiation_type MoK\a
_diffrn_radiation_wavelength 0.71073
_diffrn_reflns_av_R_equivalents 0.0440
_diffrn_reflns_av_sigmaI/netI 0.0570
_diffrn_reflns_limit_h_max 18
_diffrn_reflns_limit_h_min -15
_diffrn_reflns_limit_k_max 33
_diffrn_reflns_limit_k_min -35
_diffrn_reflns_limit_l_max 11
_diffrn_reflns_limit_l_min -13
_diffrn_reflns_number 26753
_diffrn_reflns_theta_full 25.36
_diffrn_reflns_theta_max 25.36
_diffrn_reflns_theta_min 3.24
_diffrn_standards_decay_% 0
_diffrn_standards_interval_time 0
_diffrn_standards_number 0
_exptl_absorpt_coefficient_mu 4.434
_exptl_absorpt_correction_T_max 0.514
_exptl_absorpt_correction_T_min 0.428
_exptl_absorpt_correction_type multi-scan
_exptl_absorpt_process_details '(CrystalClear; Rigaku, 2008)'
_exptl_crystal_colour orange
_exptl_crystal_density_diffrn 1.790
_exptl_crystal_density_method 'not measured'
_exptl_crystal_description block
_exptl_crystal_F_000 2828
_exptl_crystal_size_max 0.2
_exptl_crystal_size_mid 0.17
_exptl_crystal_size_min 0.15
_refine_diff_density_max 0.907
_refine_diff_density_min -1.037
_refine_ls_extinction_method none
_refine_ls_goodness_of_fit_ref 1.083
_refine_ls_hydrogen_treatment constr
_refine_ls_matrix_type full
_refine_ls_number_parameters 532
_refine_ls_number_reflns 9597
_refine_ls_number_restraints 0
_refine_ls_restrained_S_all 1.083
_refine_ls_R_factor_all 0.0527
_refine_ls_R_factor_gt 0.0465
_refine_ls_shift/su_max 0.001
_refine_ls_shift/su_mean 0.000
_refine_ls_structure_factor_coef Fsqd
_refine_ls_weighting_details 'calc w=1/[\s^2^(Fo^2^)+(0.0240P)^2^+26.5377P] where P=(Fo^2^+2Fc^2^)/3'
_refine_ls_weighting_scheme calc
_refine_ls_wR_factor_gt 0.0879
_refine_ls_wR_factor_ref 0.0922
_reflns_number_gt 8722
_reflns_number_total 9597
_reflns_threshold_expression I>2sigma(I)
_cod_data_source_file rz5031.cif
_cod_data_source_block I
_cod_original_sg_symbol_H-M 'P 21/c'
_cod_database_code 2237221
_cod_database_fobs_code 2237221

loop_
_symmetry_equiv_pos_as_xyz
'x, y, z'
'-x, y+1/2, -z+1/2'
'-x, -y, -z'
'x, -y-1/2, z-1/2'

loop_
_atom_site_type_symbol
_atom_site_label
_atom_site_fract_x
_atom_site_fract_y
_atom_site_fract_z
_atom_site_U_iso_or_equiv
_atom_site_adp_type
_atom_site_calc_flag
_atom_site_refinement_flags
_atom_site_occupancy
_atom_site_symmetry_multiplicity
Er Er1 0.261717(18) 0.082599(10) 0.17242(3) 0.02182(9) Uani d . 1 1
P P1 0.30083(12) -0.03020(6) 0.29957(18) 0.0304(4) Uani d . 1 1
P P2 0.47743(11) 0.13250(6) 0.17898(17) 0.0283(4) Uani d . 1 1
P P3 0.20599(14) 0.14671(7) -0.09571(19) 0.0396(5) Uani d . 1 1
P P4 0.04219(11) 0.09630(6) 0.26880(18) 0.0301(4) Uani d . 1 1
O O1 0.2929(3) 0.01824(14) 0.2704(4) 0.0286(11) Uani d . 1 1
O O2 0.3962(3) 0.10679(15) 0.1766(4) 0.0270(11) Uani d . 1 1
O O3 0.2272(3) 0.12660(16) 0.0203(4) 0.0332(12) Uani d . 1 1
O O4 0.1247(3) 0.08070(15) 0.2201(5) 0.0314(12) Uani d . 1 1
O O5 0.1983(3) 0.02697(16) 0.0365(5) 0.0333(12) Uani d . 1 1
O O6 0.3308(3) 0.04094(15) 0.0120(4) 0.0309(11) Uani d . 1 1
O O7 0.2627(4) 0.00150(19) -0.1184(5) 0.0517(16) Uani d . 1 1
O O8 0.2475(3) 0.15793(16) 0.2617(5) 0.0355(12) Uani d . 1 1
O O9 0.2759(3) 0.10278(16) 0.3788(4) 0.0326(12) Uani d . 1 1
O O10 0.2730(5) 0.1713(2) 0.4458(6) 0.0662(19) Uani d . 1 1
N N1 0.2634(4) 0.0222(2) -0.0254(6) 0.0325(14) Uani d . 1 1
N N2 0.2654(4) 0.1450(2) 0.3649(6) 0.0387(16) Uani d . 1 1
N N3 0.2788(4) -0.0367(2) 0.4396(5) 0.0369(15) Uani d . 1 1
N N4 0.2357(5) -0.0654(2) 0.2322(6) 0.0455(18) Uani d . 1 1
N N5 0.3945(4) -0.0479(2) 0.2606(6) 0.0471(18) Uani d . 1 1
N N6 0.4773(4) 0.1728(2) 0.0807(7) 0.0453(18) Uani d . 1 1
N N7 0.5551(3) 0.0976(2) 0.1525(5) 0.0321(14) Uani d . 1 1
N N8 0.4928(4) 0.1561(3) 0.3049(6) 0.0478(18) Uani d . 1 1
N N9 0.1046(5) 0.1388(3) -0.1233(8) 0.072(3) Uani d . 1 1
N N10 0.2258(5) 0.2001(2) -0.0937(6) 0.051(2) Uani d . 1 1
N N11 0.2596(6) 0.1239(3) -0.1975(7) 0.063(2) Uani d . 1 1
N N12 -0.0330(4) 0.0706(2) 0.1969(6) 0.0448(18) Uani d . 1 1
N N13 0.0175(4) 0.1493(2) 0.2613(7) 0.0478(18) Uani d . 1 1
N N14 0.0442(4) 0.0864(2) 0.4119(6) 0.0444(17) Uani d . 1 1
C C1 0.2737(6) -0.0824(3) 0.4912(8) 0.055(2) Uani d . 1 1
H H1A 0.2610 -0.0801 0.5733 0.082 Uiso calc R 1 1
H H1B 0.3269 -0.0977 0.4821 0.082 Uiso calc R 1 1
H H1C 0.2297 -0.0993 0.4518 0.082 Uiso calc R 1 1
C C2 0.3022(6) -0.0022(3) 0.5231(8) 0.054(2) Uani d . 1 1
H H2A 0.2852 -0.0113 0.6003 0.081 Uiso calc R 1 1
H H2B 0.2744 0.0256 0.5022 0.081 Uiso calc R 1 1
H H2C 0.3626 0.0021 0.5224 0.081 Uiso calc R 1 1
C C3 0.2467(7) -0.0811(3) 0.1146(10) 0.076(3) Uani d . 1 1
H H3A 0.2009 -0.1011 0.0934 0.114 Uiso calc R 1 1
H H3B 0.2996 -0.0971 0.1096 0.114 Uiso calc R 1 1
H H3C 0.2471 -0.0558 0.0618 0.114 Uiso calc R 1 1
C C4 0.1460(6) -0.0679(4) 0.2662(11) 0.084(4) Uani d . 1 1
H H4A 0.1171 -0.0898 0.2179 0.126 Uiso calc R 1 1
H H4B 0.1200 -0.0388 0.2554 0.126 Uiso calc R 1 1
H H4C 0.1426 -0.0766 0.3473 0.126 Uiso calc R 1 1
C C5 0.4648(5) -0.0170(3) 0.2516(9) 0.060(3) Uani d . 1 1
H H5A 0.5145 -0.0333 0.2284 0.089 Uiso calc R 1 1
H H5B 0.4751 -0.0029 0.3265 0.089 Uiso calc R 1 1
H H5C 0.4516 0.0057 0.1939 0.089 Uiso calc R 1 1
C C6 0.4187(7) -0.0955(3) 0.2793(10) 0.077(3) Uani d . 1 1
H H6A 0.4756 -0.1002 0.2528 0.115 Uiso calc R 1 1
H H6B 0.3805 -0.1148 0.2358 0.115 Uiso calc R 1 1
H H6C 0.4157 -0.1026 0.3615 0.115 Uiso calc R 1 1
C C7 0.5461(6) 0.1830(3) 0.0021(9) 0.060(3) Uani d . 1 1
H H7A 0.5306 0.2081 -0.0470 0.090 Uiso calc R 1 1
H H7B 0.5573 0.1571 -0.0462 0.090 Uiso calc R 1 1
H H7C 0.5960 0.1904 0.0474 0.090 Uiso calc R 1 1
C C8 0.4101(6) 0.2069(3) 0.0814(10) 0.069(3) Uani d . 1 1
H H8A 0.4190 0.2281 0.0189 0.103 Uiso calc R 1 1
H H8B 0.4111 0.2225 0.1555 0.103 Uiso calc R 1 1
H H8C 0.3561 0.1924 0.0703 0.103 Uiso calc R 1 1
C C9 0.6430(5) 0.1065(3) 0.1885(8) 0.052(2) Uani d . 1 1
H H9A 0.6784 0.0820 0.1639 0.078 Uiso calc R 1 1
H H9B 0.6464 0.1094 0.2726 0.078 Uiso calc R 1 1
H H9C 0.6619 0.1341 0.1528 0.078 Uiso calc R 1 1
C C10 0.5464(5) 0.0644(3) 0.0569(7) 0.0403(19) Uani d . 1 1
H H10A 0.5972 0.0466 0.0527 0.060 Uiso calc R 1 1
H H10B 0.5372 0.0799 -0.0164 0.060 Uiso calc R 1 1
H H10C 0.4989 0.0450 0.0719 0.060 Uiso calc R 1 1
C C11 0.5348(6) 0.2001(4) 0.3221(10) 0.085(4) Uani d . 1 1
H H11A 0.5376 0.2070 0.4045 0.127 Uiso calc R 1 1
H H11B 0.5031 0.2231 0.2814 0.127 Uiso calc R 1 1
H H11C 0.5912 0.1987 0.2915 0.127 Uiso calc R 1 1
C C12 0.4797(6) 0.1309(5) 0.4108(9) 0.085(4) Uani d . 1 1
H H12A 0.4919 0.1498 0.4777 0.127 Uiso calc R 1 1
H H12B 0.5167 0.1051 0.4123 0.127 Uiso calc R 1 1
H H12C 0.4218 0.1210 0.4133 0.127 Uiso calc R 1 1
C C13 0.0645(7) 0.0960(4) -0.1105(11) 0.082(4) Uani d . 1 1
H H13A 0.0056 0.0985 -0.1321 0.124 Uiso calc R 1 1
H H13B 0.0695 0.0862 -0.0302 0.124 Uiso calc R 1 1
H H13C 0.0913 0.0743 -0.1606 0.124 Uiso calc R 1 1
C C14 0.0490(8) 0.1713(4) -0.1835(11) 0.099(5) Uani d . 1 1
H H14A -0.0070 0.1587 -0.1911 0.148 Uiso calc R 1 1
H H14B 0.0707 0.1777 -0.2601 0.148 Uiso calc R 1 1
H H14C 0.0467 0.1987 -0.1385 0.148 Uiso calc R 1 1
C C15 0.1981(6) 0.2275(3) 0.0056(7) 0.049(2) Uani d . 1 1
H H15A 0.2141 0.2584 -0.0068 0.073 Uiso calc R 1 1
H H15B 0.2244 0.2166 0.0768 0.073 Uiso calc R 1 1
H H15C 0.1375 0.2255 0.0120 0.073 Uiso calc R 1 1
C C16 0.2511(9) 0.2258(4) -0.1981(9) 0.092(4) Uani d . 1 1
H H16A 0.2589 0.2570 -0.1773 0.137 Uiso calc R 1 1
H H16B 0.2077 0.2234 -0.2579 0.137 Uiso calc R 1 1
H H16C 0.3033 0.2138 -0.2275 0.137 Uiso calc R 1 1
C C17 0.3500(7) 0.1209(4) -0.1868(9) 0.078(3) Uani d . 1 1
H H17A 0.3722 0.1064 -0.2554 0.116 Uiso calc R 1 1
H H17B 0.3648 0.1035 -0.1183 0.116 Uiso calc R 1 1
H H17C 0.3735 0.1507 -0.1796 0.116 Uiso calc R 1 1
C C18 0.2210(11) 0.1070(5) -0.3088(9) 0.127(6) Uani d . 1 1
H H18A 0.2645 0.0948 -0.3577 0.190 Uiso calc R 1 1
H H18B 0.1932 0.1315 -0.3492 0.190 Uiso calc R 1 1
H H18C 0.1803 0.0839 -0.2916 0.190 Uiso calc R 1 1
C C19 -0.0203(5) 0.0279(3) 0.1385(10) 0.067(3) Uani d . 1 1
H H19A -0.0725 0.0184 0.1013 0.100 Uiso calc R 1 1
H H19B -0.0028 0.0056 0.1953 0.100 Uiso calc R 1 1
H H19C 0.0227 0.0311 0.0803 0.100 Uiso calc R 1 1
C C20 -0.1227(5) 0.0803(4) 0.2196(11) 0.084(4) Uani d . 1 1
H H20A -0.1578 0.0618 0.1693 0.126 Uiso calc R 1 1
H H20B -0.1341 0.1116 0.2040 0.126 Uiso calc R 1 1
H H20C -0.1347 0.0737 0.3003 0.126 Uiso calc R 1 1
C C21 0.0485(6) 0.1832(3) 0.3428(12) 0.085(4) Uani d . 1 1
H H21A 0.0259 0.2122 0.3211 0.127 Uiso calc R 1 1
H H21B 0.1093 0.1842 0.3405 0.127 Uiso calc R 1 1
H H21C 0.0309 0.1757 0.4209 0.127 Uiso calc R 1 1
C C22 -0.0138(8) 0.1691(4) 0.1509(10) 0.092(4) Uani d . 1 1
H H22A -0.0252 0.2007 0.1623 0.138 Uiso calc R 1 1
H H22B -0.0651 0.1540 0.1266 0.138 Uiso calc R 1 1
H H22C 0.0282 0.1655 0.0913 0.138 Uiso calc R 1 1
C C23 0.0923(5) 0.0480(3) 0.4562(8) 0.053(2) Uani d . 1 1
H H23A 0.0877 0.0466 0.5403 0.079 Uiso calc R 1 1
H H23B 0.1509 0.0514 0.4358 0.079 Uiso calc R 1 1
H H23C 0.0703 0.0207 0.4220 0.079 Uiso calc R 1 1
C C24 -0.0291(7) 0.0965(4) 0.4838(9) 0.085(4) Uani d . 1 1
H H24A -0.0169 0.0887 0.5642 0.127 Uiso calc R 1 1
H H24B -0.0771 0.0794 0.4559 0.127 Uiso calc R 1 1
H H24C -0.0418 0.1282 0.4787 0.127 Uiso calc R 1 1
W W1 0.783523(17) 0.227488(9) 0.52651(2) 0.02184(8) Uani d . 1 1
Ag Ag1 0.78222(4) 0.26566(2) 0.28700(5) 0.03871(16) Uani d . 1 1
S S1 0.78533(12) 0.18464(6) 0.36793(16) 0.0312(4) Uani d . 1 1
S S2 0.78321(13) 0.30066(6) 0.48679(17) 0.0361(5) Uani d . 1 1
S S3 0.66880(12) 0.21148(7) 0.62708(17) 0.0353(4) Uani d . 1 1
S S4 0.89701(12) 0.21219(7) 0.63272(17) 0.0382(5) Uani d . 1 1

loop_
_atom_site_aniso_label
_atom_site_aniso_U_11
_atom_site_aniso_U_22
_atom_site_aniso_U_33
_atom_site_aniso_U_12
_atom_site_aniso_U_13
_atom_site_aniso_U_23
Er1 0.01984(16) 0.01636(16) 0.02925(18) 0.00031(11) 0.00027(13) 0.00062(13)
P1 0.0344(10) 0.0222(10) 0.0347(11) 0.0047(8) 0.0069(9) 0.0060(8)
P2 0.0217(9) 0.0340(11) 0.0293(10) -0.0055(8) -0.0002(8) -0.0064(8)
P3 0.0588(14) 0.0271(11) 0.0324(11) 0.0096(9) -0.0183(10) -0.0012(9)
P4 0.0204(9) 0.0275(10) 0.0425(12) 0.0011(7) 0.0024(8) -0.0075(9)
O1 0.037(3) 0.016(2) 0.033(3) 0.003(2) 0.001(2) 0.002(2)
O2 0.023(2) 0.025(3) 0.033(3) 0.0008(19) 0.001(2) 0.001(2)
O3 0.033(3) 0.030(3) 0.036(3) 0.000(2) -0.005(2) 0.005(2)
O4 0.023(2) 0.026(3) 0.045(3) 0.003(2) 0.004(2) -0.004(2)
O5 0.026(3) 0.026(3) 0.048(3) 0.002(2) -0.004(2) -0.007(2)
O6 0.024(3) 0.028(3) 0.040(3) 0.000(2) 0.003(2) -0.002(2)
O7 0.056(4) 0.051(4) 0.048(4) 0.004(3) -0.005(3) -0.026(3)
O8 0.038(3) 0.025(3) 0.043(3) 0.004(2) -0.001(3) 0.000(2)
O9 0.044(3) 0.023(3) 0.032(3) 0.001(2) 0.005(2) 0.001(2)
O10 0.100(5) 0.045(4) 0.053(4) 0.018(4) -0.009(4) -0.020(3)
N1 0.027(3) 0.031(3) 0.039(4) 0.003(3) -0.005(3) -0.007(3)
N2 0.047(4) 0.029(4) 0.040(4) 0.005(3) -0.001(3) -0.009(3)
N3 0.052(4) 0.029(3) 0.030(4) 0.005(3) 0.006(3) 0.005(3)
N4 0.059(5) 0.025(3) 0.054(5) -0.009(3) 0.024(4) -0.007(3)
N5 0.043(4) 0.043(4) 0.056(5) 0.019(3) 0.015(3) 0.021(4)
N6 0.037(4) 0.036(4) 0.064(5) -0.004(3) 0.014(3) 0.013(3)
N7 0.020(3) 0.045(4) 0.031(3) 0.001(3) 0.001(3) -0.003(3)
N8 0.036(4) 0.069(5) 0.039(4) 0.000(3) -0.003(3) -0.022(4)
N9 0.072(6) 0.043(5) 0.101(7) 0.019(4) -0.055(5) 0.000(5)
N10 0.092(6) 0.030(4) 0.033(4) 0.012(4) 0.002(4) 0.011(3)
N11 0.092(6) 0.049(5) 0.049(5) 0.025(4) 0.003(5) -0.009(4)
N12 0.023(3) 0.053(4) 0.058(5) 0.000(3) 0.006(3) -0.032(4)
N13 0.039(4) 0.034(4) 0.070(5) 0.003(3) 0.009(4) -0.010(4)
N14 0.037(4) 0.058(5) 0.038(4) 0.010(3) 0.000(3) -0.004(3)
C1 0.067(6) 0.040(5) 0.057(6) 0.015(4) 0.020(5) 0.024(4)
C2 0.067(6) 0.053(6) 0.042(5) 0.009(5) -0.001(5) 0.013(5)
C3 0.097(8) 0.055(6) 0.077(8) -0.023(6) 0.010(7) -0.030(6)
C4 0.062(7) 0.086(8) 0.104(10) -0.018(6) 0.003(7) -0.033(7)
C5 0.034(5) 0.059(6) 0.086(8) 0.003(4) -0.010(5) -0.008(6)
C6 0.091(8) 0.057(6) 0.083(8) 0.038(6) 0.035(6) 0.025(6)
C7 0.060(6) 0.049(6) 0.072(7) -0.021(5) 0.026(5) 0.008(5)
C8 0.069(7) 0.035(5) 0.103(9) -0.004(5) 0.018(6) 0.022(5)
C9 0.034(5) 0.072(6) 0.050(6) 0.005(4) -0.004(4) -0.011(5)
C10 0.030(4) 0.054(5) 0.036(5) -0.002(4) 0.010(3) -0.013(4)
C11 0.061(7) 0.091(8) 0.102(9) -0.002(6) -0.024(6) -0.070(8)
C12 0.052(6) 0.160(12) 0.043(6) 0.016(7) -0.011(5) -0.003(7)
C13 0.068(7) 0.062(7) 0.116(10) 0.001(6) -0.045(7) -0.012(7)
C14 0.111(10) 0.074(8) 0.108(10) 0.036(7) -0.065(8) -0.002(7)
C15 0.077(6) 0.026(4) 0.043(5) 0.009(4) 0.010(5) -0.001(4)
C16 0.172(13) 0.057(7) 0.047(7) 0.024(7) 0.034(7) 0.022(5)
C17 0.100(9) 0.075(7) 0.059(7) 0.034(7) 0.035(6) 0.008(6)
C18 0.217(17) 0.130(12) 0.034(6) -0.022(12) 0.002(8) -0.046(7)
C19 0.035(5) 0.064(6) 0.101(9) -0.005(4) 0.005(5) -0.042(6)
C20 0.029(5) 0.110(9) 0.114(10) 0.001(5) 0.003(5) -0.076(8)
C21 0.052(6) 0.037(5) 0.165(13) -0.011(4) 0.029(7) -0.049(7)
C22 0.103(9) 0.083(8) 0.091(9) 0.058(7) 0.031(7) 0.037(7)
C23 0.040(5) 0.078(7) 0.040(5) -0.002(5) 0.002(4) 0.005(5)
C24 0.069(7) 0.128(10) 0.058(7) 0.045(7) 0.019(6) -0.012(7)
W1 0.02715(16) 0.02019(15) 0.01811(15) 0.00253(11) -0.00214(11) -0.00094(11)
Ag1 0.0607(4) 0.0356(3) 0.0198(3) 0.0003(3) -0.0010(3) 0.0023(2)
S1 0.0455(11) 0.0234(9) 0.0246(9) -0.0004(8) 0.0008(8) -0.0048(7)
S2 0.0564(13) 0.0218(9) 0.0301(10) 0.0037(8) 0.0015(9) -0.0032(8)
S3 0.0301(10) 0.0457(12) 0.0301(10) -0.0059(8) 0.0016(8) -0.0020(9)
S4 0.0353(11) 0.0491(12) 0.0300(10) 0.0155(9) -0.0064(9) -0.0044(9)

loop_
_atom_type_symbol
_atom_type_description
_atom_type_scat_dispersion_real
_atom_type_scat_dispersion_imag
_atom_type_scat_source
C C 0.0033 0.0016 'International Tables Vol C Tables 4.2.6.8 and 6.1.1.4'
H H 0.0000 0.0000 'International Tables Vol C Tables 4.2.6.8 and 6.1.1.4'
Ag Ag -0.8971 1.1015 'International Tables Vol C Tables 4.2.6.8 and 6.1.1.4'
Er Er -0.2586 4.9576 'International Tables Vol C Tables 4.2.6.8 and 6.1.1.4'
N N 0.0061 0.0033 'International Tables Vol C Tables 4.2.6.8 and 6.1.1.4'
O O 0.0106 0.0060 'International Tables Vol C Tables 4.2.6.8 and 6.1.1.4'
P P 0.1023 0.0942 'International Tables Vol C Tables 4.2.6.8 and 6.1.1.4'
S S 0.1246 0.1234 'International Tables Vol C Tables 4.2.6.8 and 6.1.1.4'
W W -0.8490 6.8722 'International Tables Vol C Tables 4.2.6.8 and 6.1.1.4'

loop_
_geom_angle_atom_site_label_1
_geom_angle_atom_site_label_2
_geom_angle_atom_site_label_3
_geom_angle_site_symmetry_1
_geom_angle_site_symmetry_3
_geom_angle
O3 Er1 O4 . . 88.67(18)
O3 Er1 O2 . . 92.88(17)
O4 Er1 O2 . . 157.15(17)
O3 Er1 O1 . . 157.85(17)
O4 Er1 O1 . . 93.63(17)
O2 Er1 O1 . . 93.44(16)
O3 Er1 O9 . . 128.68(17)
O4 Er1 O9 . . 81.22(17)
O2 Er1 O9 . . 80.05(17)
O1 Er1 O9 . . 73.38(16)
O3 Er1 O5 . . 79.08(17)
O4 Er1 O5 . . 75.53(17)
O2 Er1 O5 . . 127.14(17)
O1 Er1 O5 . . 80.18(16)
O9 Er1 O5 . . 143.35(17)
O3 Er1 O8 . . 76.60(18)
O4 Er1 O8 . . 80.12(17)
O2 Er1 O8 . . 78.09(16)
O1 Er1 O8 . . 125.51(17)
O9 Er1 O8 . . 52.13(16)
O5 Er1 O8 . . 145.74(16)
O3 Er1 O6 . . 79.83(17)
O4 Er1 O6 . . 127.23(16)
O2 Er1 O6 . . 75.36(16)
O1 Er1 O6 . . 81.28(16)
O9 Er1 O6 . . 143.29(16)
O5 Er1 O6 . . 51.78(16)
O8 Er1 O6 . . 143.25(17)
O3 Er1 N2 . . 102.64(19)
O4 Er1 N2 . . 80.79(18)
O2 Er1 N2 . . 76.62(18)
O1 Er1 N2 . . 99.48(18)
O9 Er1 N2 . . 26.14(17)
O5 Er1 N2 . . 156.23(18)
O8 Er1 N2 . . 26.05(17)
O6 Er1 N2 . . 151.96(17)
O3 Er1 N1 . . 76.12(18)
O4 Er1 N1 . . 101.18(17)
O2 Er1 N1 . . 101.32(17)
O1 Er1 N1 . . 81.82(17)
O9 Er1 N1 . . 155.20(16)
O5 Er1 N1 . . 25.89(16)
O8 Er1 N1 . . 152.64(18)
O6 Er1 N1 . . 26.06(15)
N2 Er1 N1 . . 177.59(19)
O1 P1 N5 . . 109.0(3)
O1 P1 N4 . . 117.4(3)
N5 P1 N4 . . 103.4(4)
O1 P1 N3 . . 108.2(3)
N5 P1 N3 . . 115.4(3)
N4 P1 N3 . . 103.7(3)
O2 P2 N8 . . 110.9(3)
O2 P2 N7 . . 108.7(3)
N8 P2 N7 . . 109.6(3)
O2 P2 N6 . . 111.6(3)
N8 P2 N6 . . 106.9(4)
N7 P2 N6 . . 109.2(3)
O3 P3 N11 . . 111.2(4)
O3 P3 N10 . . 109.9(3)
N11 P3 N10 . . 108.8(4)
O3 P3 N9 . . 108.7(4)
N11 P3 N9 . . 109.0(5)
N10 P3 N9 . . 109.3(4)
O4 P4 N13 . . 119.4(3)
O4 P4 N12 . . 107.6(3)
N13 P4 N12 . . 104.7(4)
O4 P4 N14 . . 107.8(3)
N13 P4 N14 . . 103.0(4)
N12 P4 N14 . . 114.7(4)
P1 O1 Er1 . . 161.3(3)
P2 O2 Er1 . . 168.0(3)
P3 O3 Er1 . . 167.6(3)
P4 O4 Er1 . . 158.7(3)
N1 O5 Er1 . . 95.6(4)
N1 O6 Er1 . . 95.1(4)
N2 O8 Er1 . . 95.1(4)
N2 O9 Er1 . . 96.4(4)
O7 N1 O5 . . 122.8(6)
O7 N1 O6 . . 120.4(6)
O5 N1 O6 . . 116.8(6)
O7 N1 Er1 . . 171.6(5)
O5 N1 Er1 . . 58.5(3)
O6 N1 Er1 . . 58.9(3)
O10 N2 O8 . . 122.1(7)
O10 N2 O9 . . 121.8(7)
O8 N2 O9 . . 116.1(6)
O10 N2 Er1 . . 175.5(6)
O8 N2 Er1 . . 58.9(3)
O9 N2 Er1 . . 57.4(3)
C2 N3 C1 . . 113.8(7)
C2 N3 P1 . . 120.0(5)
C1 N3 P1 . . 120.3(5)
C3 N4 C4 . . 111.1(8)
C3 N4 P1 . . 123.9(6)
C4 N4 P1 . . 120.3(6)
C5 N5 C6 . . 114.7(7)
C5 N5 P1 . . 120.9(6)
C6 N5 P1 . . 120.1(6)
C7 N6 C8 . . 114.2(7)
C7 N6 P2 . . 125.5(6)
C8 N6 P2 . . 119.5(6)
C9 N7 C10 . . 114.0(6)
C9 N7 P2 . . 122.9(5)
C10 N7 P2 . . 119.7(5)
C12 N8 C11 . . 114.8(8)
C12 N8 P2 . . 120.0(7)
C11 N8 P2 . . 124.3(7)
C13 N9 C14 . . 111.5(8)
C13 N9 P3 . . 122.7(6)
C14 N9 P3 . . 124.9(8)
C15 N10 C16 . . 115.1(7)
C15 N10 P3 . . 119.7(6)
C16 N10 P3 . . 123.4(7)
C17 N11 C18 . . 116.6(9)
C17 N11 P3 . . 120.2(7)
C18 N11 P3 . . 123.2(9)
C19 N12 C20 . . 113.0(6)
C19 N12 P4 . . 122.5(5)
C20 N12 P4 . . 121.3(5)
C21 N13 C22 . . 112.4(8)
C21 N13 P4 . . 124.0(7)
C22 N13 P4 . . 120.7(7)
C23 N14 C24 . . 112.4(8)
C23 N14 P4 . . 118.9(6)
C24 N14 P4 . . 120.7(6)
N3 C1 H1A . . 109.5
N3 C1 H1B . . 109.5
H1A C1 H1B . . 109.5
N3 C1 H1C . . 109.5
H1A C1 H1C . . 109.5
H1B C1 H1C . . 109.5
N3 C2 H2A . . 109.5
N3 C2 H2B . . 109.5
H2A C2 H2B . . 109.5
N3 C2 H2C . . 109.5
H2A C2 H2C . . 109.5
H2B C2 H2C . . 109.5
N4 C3 H3A . . 109.5
N4 C3 H3B . . 109.5
H3A C3 H3B . . 109.5
N4 C3 H3C . . 109.5
H3A C3 H3C . . 109.5
H3B C3 H3C . . 109.5
N4 C4 H4A . . 109.5
N4 C4 H4B . . 109.5
H4A C4 H4B . . 109.5
N4 C4 H4C . . 109.5
H4A C4 H4C . . 109.5
H4B C4 H4C . . 109.5
N5 C5 H5A . . 109.5
N5 C5 H5B . . 109.5
H5A C5 H5B . . 109.5
N5 C5 H5C . . 109.5
H5A C5 H5C . . 109.5
H5B C5 H5C . . 109.5
N5 C6 H6A . . 109.5
N5 C6 H6B . . 109.5
H6A C6 H6B . . 109.5
N5 C6 H6C . . 109.5
H6A C6 H6C . . 109.5
H6B C6 H6C . . 109.5
N6 C7 H7A . . 109.5
N6 C7 H7B . . 109.5
H7A C7 H7B . . 109.5
N6 C7 H7C . . 109.5
H7A C7 H7C . . 109.5
H7B C7 H7C . . 109.5
N6 C8 H8A . . 109.5
N6 C8 H8B . . 109.5
H8A C8 H8B . . 109.5
N6 C8 H8C . . 109.5
H8A C8 H8C . . 109.5
H8B C8 H8C . . 109.5
N7 C9 H9A . . 109.5
N7 C9 H9B . . 109.5
H9A C9 H9B . . 109.5
N7 C9 H9C . . 109.5
H9A C9 H9C . . 109.5
H9B C9 H9C . . 109.5
N7 C10 H10A . . 109.5
N7 C10 H10B . . 109.5
H10A C10 H10B . . 109.5
N7 C10 H10C . . 109.5
H10A C10 H10C . . 109.5
H10B C10 H10C . . 109.5
N8 C11 H11A . . 109.5
N8 C11 H11B . . 109.5
H11A C11 H11B . . 109.5
N8 C11 H11C . . 109.5
H11A C11 H11C . . 109.5
H11B C11 H11C . . 109.5
N8 C12 H12A . . 109.5
N8 C12 H12B . . 109.5
H12A C12 H12B . . 109.5
N8 C12 H12C . . 109.5
H12A C12 H12C . . 109.5
H12B C12 H12C . . 109.5
N9 C13 H13A . . 109.5
N9 C13 H13B . . 109.5
H13A C13 H13B . . 109.5
N9 C13 H13C . . 109.5
H13A C13 H13C . . 109.5
H13B C13 H13C . . 109.5
N9 C14 H14A . . 109.5
N9 C14 H14B . . 109.5
H14A C14 H14B . . 109.5
N9 C14 H14C . . 109.5
H14A C14 H14C . . 109.5
H14B C14 H14C . . 109.5
N10 C15 H15A . . 109.5
N10 C15 H15B . . 109.5
H15A C15 H15B . . 109.5
N10 C15 H15C . . 109.5
H15A C15 H15C . . 109.5
H15B C15 H15C . . 109.5
N10 C16 H16A . . 109.5
N10 C16 H16B . . 109.5
H16A C16 H16B . . 109.5
N10 C16 H16C . . 109.5
H16A C16 H16C . . 109.5
H16B C16 H16C . . 109.5
N11 C17 H17A . . 109.5
N11 C17 H17B . . 109.5
H17A C17 H17B . . 109.5
N11 C17 H17C . . 109.5
H17A C17 H17C . . 109.5
H17B C17 H17C . . 109.5
N11 C18 H18A . . 109.5
N11 C18 H18B . . 109.5
H18A C18 H18B . . 109.5
N11 C18 H18C . . 109.5
H18A C18 H18C . . 109.5
H18B C18 H18C . . 109.5
N12 C19 H19A . . 109.5
N12 C19 H19B . . 109.5
H19A C19 H19B . . 109.5
N12 C19 H19C . . 109.5
H19A C19 H19C . . 109.5
H19B C19 H19C . . 109.5
N12 C20 H20A . . 109.5
N12 C20 H20B . . 109.5
H20A C20 H20B . . 109.5
N12 C20 H20C . . 109.5
H20A C20 H20C . . 109.5
H20B C20 H20C . . 109.5
N13 C21 H21A . . 109.5
N13 C21 H21B . . 109.5
H21A C21 H21B . . 109.5
N13 C21 H21C . . 109.5
H21A C21 H21C . . 109.5
H21B C21 H21C . . 109.5
N13 C22 H22A . . 109.5
N13 C22 H22B . . 109.5
H22A C22 H22B . . 109.5
N13 C22 H22C . . 109.5
H22A C22 H22C . . 109.5
H22B C22 H22C . . 109.5
N14 C23 H23A . . 109.5
N14 C23 H23B . . 109.5
H23A C23 H23B . . 109.5
N14 C23 H23C . . 109.5
H23A C23 H23C . . 109.5
H23B C23 H23C . . 109.5
N14 C24 H24A . . 109.5
N14 C24 H24B . . 109.5
H24A C24 H24B . . 109.5
N14 C24 H24C . . 109.5
H24A C24 H24C . . 109.5
H24B C24 H24C . . 109.5
S4 W1 S1 . . 108.17(7)
S4 W1 S3 . . 109.83(8)
S1 W1 S3 . . 108.72(7)
S4 W1 S2 . . 108.30(8)
S1 W1 S2 . . 113.32(7)
S3 W1 S2 . . 108.46(8)
S4 W1 Ag1 . . 125.65(6)
S1 W1 Ag1 . . 57.64(5)
S3 W1 Ag1 . . 124.50(6)
S2 W1 Ag1 . . 55.69(5)
S4 W1 Ag1 . 4_566 58.79(6)
S1 W1 Ag1 . 4_566 148.81(5)
S3 W1 Ag1 . 4_566 58.66(5)
S2 W1 Ag1 . 4_566 97.87(5)
Ag1 W1 Ag1 . 4_566 153.548(12)
S2 Ag1 S1 . . 93.51(6)
S2 Ag1 S3 . 4_565 121.31(7)
S1 Ag1 S3 . 4_565 119.92(6)
S2 Ag1 S4 . 4_565 120.66(7)
S1 Ag1 S4 . 4_565 117.59(7)
S3 Ag1 S4 4_565 4_565 86.67(6)
S2 Ag1 W1 . . 47.03(5)
S1 Ag1 W1 . . 46.49(4)
S3 Ag1 W1 4_565 . 137.34(5)
S4 Ag1 W1 4_565 . 135.90(5)
S2 Ag1 W1 . 4_565 151.57(5)
S1 Ag1 W1 . 4_565 114.89(5)
S3 Ag1 W1 4_565 4_565 45.95(5)
S4 Ag1 W1 4_565 4_565 45.63(4)
W1 Ag1 W1 . 4_565 161.37(2)
W1 S1 Ag1 . . 75.87(6)
W1 S2 Ag1 . . 77.28(6)
W1 S3 Ag1 . 4_566 75.39(6)
W1 S4 Ag1 . 4_566 75.59(6)

loop_
_geom_bond_atom_site_label_1
_geom_bond_atom_site_label_2
_geom_bond_site_symmetry_2
_geom_bond_distance
Er1 O3 . 2.225(5)
Er1 O4 . 2.235(5)
Er1 O2 . 2.237(4)
Er1 O1 . 2.256(4)
Er1 O9 . 2.428(5)
Er1 O5 . 2.460(5)
Er1 O8 . 2.460(5)
Er1 O6 . 2.468(5)
Er1 N2 . 2.863(6)
Er1 N1 . 2.872(6)
P1 O1 . 1.476(5)
P1 N5 . 1.634(7)
P1 N4 . 1.644(7)
P1 N3 . 1.646(6)
P2 O2 . 1.489(5)
P2 N8 . 1.609(7)
P2 N7 . 1.634(6)
P2 N6 . 1.633(7)
P3 O3 . 1.481(5)
P3 N11 . 1.593(8)
P3 N10 . 1.610(7)
P3 N9 . 1.640(8)
P4 O4 . 1.494(5)
P4 N13 . 1.619(7)
P4 N12 . 1.620(6)
P4 N14 . 1.653(7)
O5 N1 . 1.260(8)
O6 N1 . 1.266(7)
O7 N1 . 1.223(8)
O8 N2 . 1.262(8)
O9 N2 . 1.269(8)
O10 N2 . 1.208(8)
N3 C2 . 1.438(10)
N3 C1 . 1.476(9)
N4 C3 . 1.429(12)
N4 C4 . 1.472(12)
N5 C5 . 1.442(11)
N5 C6 . 1.473(11)
N6 C7 . 1.446(10)
N6 C8 . 1.462(11)
N7 C9 . 1.463(9)
N7 C10 . 1.470(9)
N8 C12 . 1.433(13)
N8 C11 . 1.470(12)
N9 C13 . 1.425(12)
N9 C14 . 1.464(11)
N10 C15 . 1.461(10)
N10 C16 . 1.471(11)
N11 C17 . 1.430(13)
N11 C18 . 1.482(12)
N12 C19 . 1.444(10)
N12 C20 . 1.468(10)
N13 C21 . 1.445(11)
N13 C22 . 1.463(12)
N14 C23 . 1.450(10)
N14 C24 . 1.457(11)
C1 H1A . 0.9600
C1 H1B . 0.9600
C1 H1C . 0.9600
C2 H2A . 0.9600
C2 H2B . 0.9600
C2 H2C . 0.9600
C3 H3A . 0.9600
C3 H3B . 0.9600
C3 H3C . 0.9600
C4 H4A . 0.9600
C4 H4B . 0.9600
C4 H4C . 0.9600
C5 H5A . 0.9600
C5 H5B . 0.9600
C5 H5C . 0.9600
C6 H6A . 0.9600
C6 H6B . 0.9600
C6 H6C . 0.9600
C7 H7A . 0.9600
C7 H7B . 0.9600
C7 H7C . 0.9600
C8 H8A . 0.9600
C8 H8B . 0.9600
C8 H8C . 0.9600
C9 H9A . 0.9600
C9 H9B . 0.9600
C9 H9C . 0.9600
C10 H10A . 0.9600
C10 H10B . 0.9600
C10 H10C . 0.9600
C11 H11A . 0.9600
C11 H11B . 0.9600
C11 H11C . 0.9600
C12 H12A . 0.9600
C12 H12B . 0.9600
C12 H12C . 0.9600
C13 H13A . 0.9600
C13 H13B . 0.9600
C13 H13C . 0.9600
C14 H14A . 0.9600
C14 H14B . 0.9600
C14 H14C . 0.9600
C15 H15A . 0.9600
C15 H15B . 0.9600
C15 H15C . 0.9600
C16 H16A . 0.9600
C16 H16B . 0.9600
C16 H16C . 0.9600
C17 H17A . 0.9600
C17 H17B . 0.9600
C17 H17C . 0.9600
C18 H18A . 0.9600
C18 H18B . 0.9600
C18 H18C . 0.9600
C19 H19A . 0.9600
C19 H19B . 0.9600
C19 H19C . 0.9600
C20 H20A . 0.9600
C20 H20B . 0.9600
C20 H20C . 0.9600
C21 H21A . 0.9600
C21 H21B . 0.9600
C21 H21C . 0.9600
C22 H22A . 0.9600
C22 H22B . 0.9600
C22 H22C . 0.9600
C23 H23A . 0.9600
C23 H23B . 0.9600
C23 H23C . 0.9600
C24 H24A . 0.9600
C24 H24B . 0.9600
C24 H24C . 0.9600
W1 S4 . 2.1909(19)
W1 S1 . 2.2043(18)
W1 S3 . 2.205(2)
W1 S2 . 2.2108(19)
W1 Ag1 . 2.9474(8)
W1 Ag1 4_566 2.9685(8)
Ag1 S2 . 2.496(2)
Ag1 S1 . 2.5674(19)
Ag1 S3 4_565 2.620(2)
Ag1 S4 4_565 2.621(2)
Ag1 W1 4_565 2.9685(8)
S3 Ag1 4_566 2.620(2)
S4 Ag1 4_566 2.621(2)
